data_7108265
loop_
_publ_author_name
'Gurvan Magadur'
'Fatima Bouanis'
'Evgeny Norman'
'Regis Guillot'
'Jean-Sebastien Lauret'
'Vincent Huc'
'Costel-Sorin Cojocaru'
'Talal Mallah'

_publ_section_title
;
 Electrical-field-induced structural change and charge transfer of
 lanthanide-salophen complexes assembled on carbon nanotube field effect
 transistor devices
;
_journal_name_full Chem.Commun.
_journal_page_first 9071
_journal_paper_doi 10.1039/c2cc34134d
_journal_volume 48
_journal_year 2012
_chemical_formula_moiety '2(C62 H48 N6 O7 Tb2), H2 O'
_chemical_formula_sum 'C62 H49 N6 O7.5 Tb2'
_chemical_formula_weight 1315.93
_space_group_IT_number 14
_symmetry_cell_setting monoclinic
_symmetry_Int_Tables_number 14
_symmetry_space_group_name_Hall '-P 2ybc'
_symmetry_space_group_name_H-M 'P 1 21/c 1'
_atom_sites_solution_hydrogens geom
_atom_sites_solution_primary direct
_atom_sites_solution_secondary difmap
_audit_creation_method SHELXL-97
_cell_angle_alpha 90.00
_cell_angle_beta 113.134(3)
_cell_angle_gamma 90.00
_cell_formula_units_Z 8
_cell_length_a 22.027(3)
_cell_length_b 23.021(3)
_cell_length_c 22.557(2)
_cell_measurement_reflns_used 5076
_cell_measurement_temperature 100(1)
_cell_measurement_theta_max 20.84
_cell_measurement_theta_min 2.20
_cell_volume 10519(2)
_computing_cell_refinement 'Bruker SMART'
_computing_data_collection 'Bruker SMART'
_computing_data_reduction 'Bruker SAINT'
_computing_structure_refinement 'SHELXL-97 (Sheldrick, 1997)'
_computing_structure_solution 'SHELXS-97 (Sheldrick, 1990)'
_diffrn_ambient_temperature 100(1)
_diffrn_measured_fraction_theta_full 0.993
_diffrn_measured_fraction_theta_max 0.993
_diffrn_measurement_device_type 'CCD area detector'
_diffrn_measurement_method 'phi and omega scans'
_diffrn_radiation_monochromator graphite
_diffrn_radiation_probe x-ray
_diffrn_radiation_type MoK\a
_diffrn_radiation_wavelength 0.71073
_diffrn_reflns_av_R_equivalents 0.1416
_diffrn_reflns_av_sigmaI/netI 0.0868
_diffrn_reflns_limit_h_max 22
_diffrn_reflns_limit_h_min -22
_diffrn_reflns_limit_k_max 23
_diffrn_reflns_limit_k_min -23
_diffrn_reflns_limit_l_max 22
_diffrn_reflns_limit_l_min -21
_diffrn_reflns_number 76551
_diffrn_reflns_theta_full 20.90
_diffrn_reflns_theta_max 20.90
_diffrn_reflns_theta_min 1.01
_diffrn_source 'fine-focus sealed tube'
_diffrn_source_type 'kappa X8 APEX II Bruker ICMMO'
_exptl_absorpt_coefficient_mu 2.731
_exptl_absorpt_correction_T_max 0.9746
_exptl_absorpt_correction_T_min 0.5308
_exptl_absorpt_correction_type psi-scan
_exptl_absorpt_process_details SADABS
_exptl_crystal_colour 'pale green'
_exptl_crystal_density_diffrn 1.662
_exptl_crystal_density_method 'not measured'
_exptl_crystal_description rod
_exptl_crystal_F_000 5224
_exptl_crystal_size_max 0.28
_exptl_crystal_size_mid 0.02
_exptl_crystal_size_min 0.01
_refine_diff_density_max 2.210
_refine_diff_density_min -2.001
_refine_diff_density_rms 0.206
_refine_ls_extinction_coef 0.000051(18)
_refine_ls_extinction_expression Fc^*^=kFc[1+0.001xFc^2^\l^3^/sin(2\q)]^-1/4^
_refine_ls_extinction_method SHELXL
_refine_ls_goodness_of_fit_ref 1.095
_refine_ls_hydrogen_treatment mixed
_refine_ls_matrix_type full
_refine_ls_number_parameters 706
_refine_ls_number_reflns 11062
_refine_ls_number_restraints 5
_refine_ls_restrained_S_all 1.095
_refine_ls_R_factor_all 0.1122
_refine_ls_R_factor_gt 0.0690
_refine_ls_shift/su_max 0.018
_refine_ls_shift/su_mean 0.001
_refine_ls_structure_factor_coef Fsqd
_refine_ls_weighting_details 'calc w=1/[\s^2^(Fo^2^)+(0.0648P)^2^+235.5723P] where P=(Fo^2^+2Fc^2^)/3'
_refine_ls_weighting_scheme calc
_refine_ls_wR_factor_gt 0.1581
_refine_ls_wR_factor_ref 0.1832
_reflns_number_gt 7583
_reflns_number_total 11062
_reflns_threshold_expression >2sigma(I)
_cod_data_source_file c2cc34134d.txt
_cod_data_source_block Tb2salophen3
_cod_original_cell_volume 10518(2)
_cod_original_sg_symbol_H-M 'P 21/c'
_cod_database_code 7108265

loop_
_symmetry_equiv_pos_as_xyz
'x, y, z'
'-x, y+1/2, -z+1/2'
'-x, -y, -z'
'x, -y-1/2, z-1/2'

loop_
_atom_site_label
_atom_site_type_symbol
_atom_site_fract_x
_atom_site_fract_y
_atom_site_fract_z
_atom_site_U_iso_or_equiv
_atom_site_adp_type
_atom_site_occupancy
_atom_site_symmetry_multiplicity
_atom_site_calc_flag
_atom_site_refinement_flags
O15 O 0.2569(9) 0.2821(10) 0.4785(9) 0.102 Uani 1 1 d D
H600 H 0.247(9) 0.288(12) 0.516(5) 0.132 Uiso 1 1 d D
H662 H 0.215(5) 0.287(12) 0.443(6) 0.132 Uiso 1 1 d D
H400 H 0.099(3) 0.312(3) 0.246(5) 0.00(4) Uiso 1 1 d D
H500 H 0.606(2) 0.176(3) 0.335(5) 0.00(4) Uiso 1 1 d D
C1 C 0.4525(10) 0.1044(8) 0.3475(8) 0.0302(11) Uani 1 1 d .
C2 C 0.4576(9) 0.0525(7) 0.3826(8) 0.0302(11) Uani 1 1 d .
H2 H 0.4967 0.0433 0.4171 0.036 Uiso 1 1 calc R
C3 C 0.4035(9) 0.0154(8) 0.3652(8) 0.0302(11) Uani 1 1 d .
H3 H 0.4065 -0.0184 0.3888 0.036 Uiso 1 1 calc R
C4 C 0.3469(9) 0.0275(8) 0.3147(8) 0.0302(11) Uani 1 1 d .
H4 H 0.3125 0.0007 0.3025 0.036 Uiso 1 1 calc R
C5 C 0.3390(9) 0.0783(7) 0.2812(8) 0.0302(11) Uani 1 1 d .
H5 H 0.2990 0.0866 0.2474 0.036 Uiso 1 1 calc R
C6 C 0.3918(9) 0.1181(8) 0.2981(8) 0.0302(11) Uani 1 1 d .
C7 C -0.0110(9) 0.2885(8) 0.4961(8) 0.0302(11) Uani 1 1 d .
C8 C -0.0139(9) 0.3455(8) 0.4735(8) 0.0302(11) Uani 1 1 d .
C9 C -0.0608(9) 0.3827(8) 0.4735(8) 0.0302(11) Uani 1 1 d .
H9 H -0.0622 0.4196 0.4563 0.036 Uiso 1 1 calc R
C10 C -0.1076(9) 0.3679(8) 0.4984(8) 0.0302(11) Uani 1 1 d .
H10 H -0.1390 0.3946 0.4991 0.036 Uiso 1 1 calc R
C11 C -0.1055(9) 0.3115(7) 0.5222(8) 0.0302(11) Uani 1 1 d .
H11 H -0.1357 0.3008 0.5398 0.036 Uiso 1 1 calc R
C12 C -0.0595(9) 0.2713(8) 0.5202(8) 0.0302(11) Uani 1 1 d .
H12 H -0.0601 0.2335 0.5344 0.036 Uiso 1 1 calc R
C13 C 0.6522(9) 0.0963(8) 0.2003(8) 0.0302(11) Uani 1 1 d .
C14 C 0.7038(9) 0.0657(7) 0.2469(8) 0.0302(11) Uani 1 1 d .
H14 H 0.7344 0.0861 0.2812 0.036 Uiso 1 1 calc R
C15 C 0.7110(9) 0.0064(7) 0.2442(8) 0.0302(11) Uani 1 1 d .
H15 H 0.7453 -0.0124 0.2770 0.036 Uiso 1 1 calc R
C16 C 0.6183(9) 0.0037(8) 0.1440(8) 0.0302(11) Uani 1 1 d .
H16 H 0.5898 -0.0169 0.1085 0.036 Uiso 1 1 calc R
C17 C 0.6102(9) 0.0642(8) 0.1466(8) 0.0302(11) Uani 1 1 d .
C18 C 0.5593(9) 0.0908(8) 0.0896(8) 0.0302(11) Uani 1 1 d .
H18 H 0.5383 0.0662 0.0548 0.036 Uiso 1 1 calc R
C19 C 0.4913(9) 0.1608(8) 0.0210(8) 0.0319(12) Uani 1 1 d .
C20 C 0.4392(9) 0.1260(8) -0.0178(8) 0.0319(12) Uani 1 1 d .
H20 H 0.4353 0.0882 -0.0049 0.038 Uiso 1 1 calc R
C21 C 0.3936(9) 0.1467(8) -0.0747(8) 0.0319(12) Uani 1 1 d .
H21 H 0.3587 0.1232 -0.1002 0.038 Uiso 1 1 calc R
C22 C 0.4980(9) 0.2193(8) 0.0032(8) 0.0319(12) Uani 1 1 d .
C23 C 0.4509(9) 0.2383(8) -0.0571(8) 0.0319(12) Uani 1 1 d .
H23 H 0.4547 0.2753 -0.0718 0.038 Uiso 1 1 calc R
C24 C 0.3996(9) 0.2031(8) -0.0943(9) 0.0319(12) Uani 1 1 d .
H24 H 0.3685 0.2171 -0.1330 0.038 Uiso 1 1 calc R
C25 C 0.1473(9) 0.3956(8) 0.4121(8) 0.0319(12) Uani 1 1 d .
C26 C 0.2000(9) 0.4222(8) 0.4024(8) 0.0319(12) Uani 1 1 d .
H26 H 0.2293 0.3987 0.3929 0.038 Uiso 1 1 calc R
C27 C 0.2105(9) 0.4815(8) 0.4063(8) 0.0319(12) Uani 1 1 d .
H27 H 0.2457 0.4973 0.3987 0.038 Uiso 1 1 calc R
C28 C 0.1191(9) 0.4917(8) 0.4374(8) 0.0319(12) Uani 1 1 d .
H28 H 0.0929 0.5148 0.4515 0.038 Uiso 1 1 calc R
C29 C 0.1080(9) 0.4320(8) 0.4327(8) 0.0319(12) Uani 1 1 d .
C30 C 0.0564(9) 0.4101(8) 0.4525(8) 0.0319(12) Uani 1 1 d .
H30 H 0.0376 0.4369 0.4711 0.038 Uiso 1 1 calc R
C31 C 0.0555(9) 0.2080(8) 0.5282(9) 0.0319(12) Uani 1 1 d .
H31 H 0.0355 0.2031 0.5572 0.038 Uiso 1 1 calc R
C32 C 0.1065(9) 0.1656(8) 0.5311(8) 0.0319(12) Uani 1 1 d .
C33 C 0.1483(9) 0.1727(8) 0.4956(9) 0.0319(12) Uani 1 1 d .
C34 C 0.1960(9) 0.1302(8) 0.5036(8) 0.0319(12) Uani 1 1 d .
H34 H 0.2234 0.1333 0.4811 0.038 Uiso 1 1 calc R
C35 C 0.1157(9) 0.1165(8) 0.5714(8) 0.0343(12) Uani 1 1 d .
H35 H 0.0883 0.1110 0.5935 0.041 Uiso 1 1 calc R
C36 C -0.0373(10) 0.3659(8) 0.2891(8) 0.0343(12) Uani 1 1 d .
C37 C -0.0931(10) 0.3560(8) 0.3032(8) 0.0343(12) Uani 1 1 d .
C38 C -0.1372(10) 0.4032(8) 0.2951(8) 0.0343(12) Uani 1 1 d .
H38 H -0.1761 0.3974 0.3012 0.041 Uiso 1 1 calc R
C39 C -0.1234(9) 0.4561(8) 0.2786(8) 0.0343(12) Uani 1 1 d .
H39 H -0.1512 0.4872 0.2763 0.041 Uiso 1 1 calc R
C40 C -0.0692(9) 0.4645(8) 0.2655(8) 0.0343(12) Uani 1 1 d .
H40 H -0.0612 0.5011 0.2525 0.041 Uiso 1 1 calc R
C41 C -0.0257(10) 0.4198(8) 0.2710(8) 0.0343(12) Uani 1 1 d .
H41 H 0.0116 0.4265 0.2623 0.041 Uiso 1 1 calc R
C42 C 0.1245(10) 0.1832(8) 0.3237(8) 0.0343(12) Uani 1 1 d .
C43 C 0.1840(9) 0.1826(8) 0.3179(8) 0.0343(12) Uani 1 1 d .
H43 H 0.1989 0.2169 0.3064 0.041 Uiso 1 1 calc R
C44 C 0.2221(10) 0.1351(8) 0.3278(8) 0.0343(12) Uani 1 1 d .
H44 H 0.2634 0.1373 0.3259 0.041 Uiso 1 1 calc R
C45 C 0.1981(9) 0.0810(8) 0.3413(8) 0.0343(12) Uani 1 1 d .
H45 H 0.2230 0.0473 0.3470 0.041 Uiso 1 1 calc R
C46 C 0.1395(9) 0.0801(8) 0.3455(8) 0.0343(12) Uani 1 1 d .
H46 H 0.1235 0.0446 0.3527 0.041 Uiso 1 1 calc R
C47 C 0.1003(9) 0.1296(8) 0.3396(8) 0.0343(12) Uani 1 1 d .
C48 C -0.0472(10) 0.3855(8) 0.1151(8) 0.0343(12) Uani 1 1 d .
C49 C -0.1127(10) 0.3653(8) 0.0987(8) 0.0343(12) Uani 1 1 d .
C50 C -0.1672(10) 0.3992(8) 0.0585(8) 0.0343(12) Uani 1 1 d .
H50 H -0.2100 0.3848 0.0449 0.041 Uiso 1 1 calc R
C51 C -0.0406(9) 0.4422(7) 0.0922(8) 0.0269(11) Uani 1 1 d .
H51 H 0.0014 0.4577 0.1028 0.032 Uiso 1 1 calc R
C52 C 0.6217(9) 0.3351(8) 0.0652(8) 0.0269(11) Uani 1 1 d .
C53 C 0.6332(9) 0.3863(7) 0.0356(8) 0.0269(11) Uani 1 1 d .
H53 H 0.6053 0.3939 -0.0069 0.032 Uiso 1 1 calc R
C54 C 0.6821(8) 0.4241(8) 0.0656(8) 0.0269(11) Uani 1 1 d .
H54 H 0.6873 0.4575 0.0448 0.032 Uiso 1 1 calc R
C55 C 0.7258(9) 0.4116(8) 0.1301(8) 0.0269(11) Uani 1 1 d .
H55 H 0.7608 0.4366 0.1517 0.032 Uiso 1 1 calc R
C56 C 0.7165(9) 0.3634(7) 0.1602(8) 0.0269(11) Uani 1 1 d .
H56 H 0.7457 0.3560 0.2024 0.032 Uiso 1 1 calc R
C57 C 0.6638(9) 0.3237(8) 0.1297(8) 0.0269(11) Uani 1 1 d .
C58 C 0.6381(9) 0.3059(8) 0.2891(8) 0.0269(11) Uani 1 1 d .
C59 C 0.6210(9) 0.3611(8) 0.2619(8) 0.0269(11) Uani 1 1 d .
C60 C 0.6593(9) 0.4089(8) 0.2918(8) 0.0269(11) Uani 1 1 d .
H60 H 0.6470 0.4454 0.2732 0.032 Uiso 1 1 calc R
C61 C 0.7154(9) 0.4041(8) 0.3484(8) 0.0269(11) Uani 1 1 d .
H61 H 0.7407 0.4365 0.3675 0.032 Uiso 1 1 calc R
C62 C 0.7324(9) 0.3494(7) 0.3755(8) 0.0269(11) Uani 1 1 d .
H62 H 0.7691 0.3455 0.4140 0.032 Uiso 1 1 calc R
C63 C 0.6966(8) 0.3008(8) 0.3470(8) 0.0269(11) Uani 1 1 d .
H63 H 0.7103 0.2645 0.3654 0.032 Uiso 1 1 calc R
C64 C 0.0401(9) 0.1260(8) 0.3502(8) 0.0269(11) Uani 1 1 d .
H64 H 0.0201 0.0898 0.3455 0.032 Uiso 1 1 calc R
C65 C -0.0474(9) 0.1598(8) 0.3773(8) 0.0269(11) Uani 1 1 d .
C66 C -0.0878(9) 0.2085(8) 0.3695(8) 0.0269(11) Uani 1 1 d .
C67 C -0.1122(9) 0.2231(8) 0.1782(8) 0.0308(12) Uani 1 1 d .
C68 C -0.0727(9) 0.1741(8) 0.1903(8) 0.0308(12) Uani 1 1 d .
C70 C 0.3965(9) 0.2678(8) 0.2362(8) 0.0308(12) Uani 1 1 d .
C71 C 0.3363(9) 0.2716(8) 0.1822(8) 0.0308(12) Uani 1 1 d .
H71 H 0.3085 0.2396 0.1679 0.037 Uiso 1 1 calc R
C72 C 0.4346(9) 0.3171(8) 0.2610(8) 0.0308(12) Uani 1 1 d .
C73 C 0.5609(9) 0.3692(8) 0.2024(8) 0.0308(12) Uani 1 1 d .
H73 H 0.5425 0.4062 0.1947 0.037 Uiso 1 1 calc R
C74 C 0.4758(9) 0.3462(8) 0.1050(8) 0.0308(12) Uani 1 1 d .
C75 C 0.4312(9) 0.3023(8) 0.0756(8) 0.0308(12) Uani 1 1 d .
C76 C 0.5706(9) 0.2976(8) 0.0247(9) 0.0308(12) Uani 1 1 d .
H76 H 0.5535 0.3047 -0.0194 0.037 Uiso 1 1 calc R
C77 C 0.4007(10) 0.2077(8) 0.0970(8) 0.0308(12) Uani 1 1 d .
H77 H 0.3574 0.2184 0.0720 0.037 Uiso 1 1 calc R
C78 C 0.4108(9) 0.1512(8) 0.1236(8) 0.0308(12) Uani 1 1 d .
C79 C 0.4656(9) 0.1355(8) 0.1798(8) 0.0308(12) Uani 1 1 d .
C80 C 0.3198(9) 0.3251(8) 0.1509(8) 0.0308(12) Uani 1 1 d .
H80 H 0.2825 0.3279 0.1127 0.037 Uiso 1 1 calc R
C81 C 0.3571(9) 0.3730(8) 0.1752(8) 0.0308(12) Uani 1 1 d .
H81 H 0.3432 0.4087 0.1552 0.037 Uiso 1 1 calc R
C82 C 0.4154(9) 0.3696(8) 0.2290(8) 0.0308(12) Uani 1 1 d .
H82 H 0.4416 0.4024 0.2437 0.037 Uiso 1 1 calc R
C83 C 0.5209(9) 0.3501(8) 0.3554(8) 0.0308(12) Uani 1 1 d .
H83 H 0.4980 0.3851 0.3447 0.037 Uiso 1 1 calc R
C84 C 0.5776(10) 0.3503(8) 0.4122(8) 0.0355(13) Uani 1 1 d .
C85 C 0.6157(10) 0.2985(9) 0.4373(8) 0.0355(13) Uani 1 1 d .
C86 C 0.3769(9) 0.3135(8) 0.0187(8) 0.0355(13) Uani 1 1 d .
H86 H 0.3484 0.2835 -0.0025 0.043 Uiso 1 1 calc R
C87 C 0.3652(10) 0.3700(8) -0.0067(8) 0.0355(13) Uani 1 1 d .
H87 H 0.3275 0.3782 -0.0432 0.043 Uiso 1 1 calc R
C88 C 0.4102(9) 0.4131(9) 0.0232(8) 0.0355(13) Uani 1 1 d .
H88 H 0.4040 0.4500 0.0050 0.043 Uiso 1 1 calc R
C89 C 0.4642(9) 0.4028(8) 0.0795(8) 0.0355(13) Uani 1 1 d .
H89 H 0.4927 0.4329 0.1004 0.043 Uiso 1 1 calc R
C90 C -0.0939(9) 0.1230(8) 0.2082(8) 0.0355(13) Uani 1 1 d .
H90 H -0.0685 0.0895 0.2155 0.043 Uiso 1 1 calc R
C91 C -0.1534(9) 0.1226(9) 0.2152(8) 0.0355(13) Uani 1 1 d .
H91 H -0.1668 0.0884 0.2285 0.043 Uiso 1 1 calc R
C92 C -0.1927(10) 0.1696(8) 0.2037(8) 0.0355(13) Uani 1 1 d .
H92 H -0.2330 0.1675 0.2079 0.043 Uiso 1 1 calc R
C93 C -0.1722(9) 0.2224(8) 0.1849(8) 0.0355(13) Uani 1 1 d .
H93 H -0.1982 0.2557 0.1773 0.043 Uiso 1 1 calc R
C94 C 0.0139(9) 0.1388(9) 0.1635(8) 0.0355(13) Uani 1 1 d .
H94 H -0.0080 0.1035 0.1587 0.043 Uiso 1 1 calc R
C95 C 0.0710(10) 0.1394(8) 0.1491(8) 0.0355(13) Uani 1 1 d .
C96 C 0.1099(10) 0.1899(9) 0.1532(8) 0.0355(13) Uani 1 1 d .
C97 C 0.1640(9) 0.0771(8) 0.5785(8) 0.0355(13) Uani 1 1 d .
H97 H 0.1701 0.0459 0.6064 0.043 Uiso 1 1 calc R
C98 C 0.3622(10) 0.1092(8) 0.0926(8) 0.0355(13) Uani 1 1 d .
H98 H 0.3251 0.1195 0.0565 0.043 Uiso 1 1 calc R
C99 C 0.3689(10) 0.0530(8) 0.1149(8) 0.0355(13) Uani 1 1 d .
H99 H 0.3363 0.0258 0.0939 0.043 Uiso 1 1 calc R
C100 C -0.0627(10) 0.1063(9) 0.3991(9) 0.0454(16) Uani 1 1 d .
H100 H -0.0354 0.0742 0.4049 0.054 Uiso 1 1 calc R
C101 C 0.6654(10) 0.0992(9) 0.3792(9) 0.0454(16) Uani 1 1 d .
H10A H 0.6708 0.1132 0.4216 0.054 Uiso 1 1 calc R
H10B H 0.7089 0.0920 0.3797 0.054 Uiso 1 1 calc R
C102 C 0.6268(10) 0.0431(8) 0.3654(9) 0.0454(16) Uani 1 1 d .
H10C H 0.5825 0.0507 0.3615 0.068 Uiso 1 1 calc R
H10D H 0.6475 0.0163 0.4001 0.068 Uiso 1 1 calc R
H10E H 0.6258 0.0268 0.3259 0.068 Uiso 1 1 calc R
C103 C -0.1562(11) 0.4525(9) 0.0401(9) 0.0454(16) Uani 1 1 d .
H103 H -0.1923 0.4754 0.0163 0.054 Uiso 1 1 calc R
C104 C -0.0943(10) 0.4741(9) 0.0551(9) 0.0454(16) Uani 1 1 d .
H104 H -0.0887 0.5105 0.0400 0.054 Uiso 1 1 calc R
C105 C -0.1448(10) 0.2019(9) 0.3832(9) 0.0454(16) Uani 1 1 d .
H105 H -0.1725 0.2336 0.3786 0.054 Uiso 1 1 calc R
C106 C -0.1601(10) 0.1492(9) 0.4033(9) 0.0454(16) Uani 1 1 d .
H106 H -0.1984 0.1456 0.4110 0.054 Uiso 1 1 calc R
C107 C -0.1200(10) 0.1031(9) 0.4117(9) 0.0454(16) Uani 1 1 d .
H107 H -0.1306 0.0683 0.4263 0.054 Uiso 1 1 calc R
C108 C 0.0926(10) 0.0850(9) 0.1312(9) 0.0454(16) Uani 1 1 d .
H108 H 0.0699 0.0510 0.1314 0.054 Uiso 1 1 calc R
C109 C 0.1445(10) 0.0826(9) 0.1144(9) 0.0454(16) Uani 1 1 d .
H109 H 0.1567 0.0470 0.1031 0.054 Uiso 1 1 calc R
C110 C 0.1803(10) 0.1315(9) 0.1135(9) 0.0454(16) Uani 1 1 d .
H110 H 0.2155 0.1290 0.1007 0.054 Uiso 1 1 calc R
C111 C 0.1631(10) 0.1847(9) 0.1321(9) 0.0454(16) Uani 1 1 d .
H111 H 0.1868 0.2178 0.1307 0.054 Uiso 1 1 calc R
C112 C 0.2034(10) 0.0824(9) 0.5457(9) 0.0454(16) Uani 1 1 d .
H112 H 0.2356 0.0545 0.5506 0.054 Uiso 1 1 calc R
C113 C 0.6699(10) 0.3059(9) 0.4968(9) 0.0432(15) Uani 1 1 d .
H113 H 0.6944 0.2732 0.5161 0.052 Uiso 1 1 calc R
C114 C 0.6893(10) 0.3587(9) 0.5282(9) 0.0432(15) Uani 1 1 d .
H114 H 0.7258 0.3612 0.5671 0.052 Uiso 1 1 calc R
C115 C 0.6525(10) 0.4081(9) 0.5000(9) 0.0432(15) Uani 1 1 d .
H115 H 0.6652 0.4442 0.5193 0.052 Uiso 1 1 calc R
C116 C 0.5978(10) 0.4033(9) 0.4441(9) 0.0432(15) Uani 1 1 d .
H116 H 0.5731 0.4364 0.4266 0.052 Uiso 1 1 calc R
C117 C 0.4227(10) 0.0369(9) 0.1674(9) 0.0432(15) Uani 1 1 d .
H117 H 0.4265 -0.0013 0.1818 0.052 Uiso 1 1 calc R
C118 C 0.4724(10) 0.0768(9) 0.2002(9) 0.0432(15) Uani 1 1 d .
H118 H 0.5096 0.0649 0.2353 0.052 Uiso 1 1 calc R
C119 C 0.6671(10) -0.0257(9) 0.1924(9) 0.0432(15) Uani 1 1 d .
H119 H 0.6709 -0.0659 0.1909 0.052 Uiso 1 1 calc R
C120 C 0.1673(10) 0.5179(9) 0.4220(9) 0.0432(15) Uani 1 1 d .
H120 H 0.1712 0.5581 0.4219 0.052 Uiso 1 1 calc R
C121 C -0.1096(10) 0.2980(9) 0.3230(9) 0.0432(15) Uani 1 1 d .
H121 H -0.1537 0.2896 0.3138 0.052 Uiso 1 1 calc R
C122 C -0.1286(11) 0.3106(9) 0.1192(9) 0.0432(15) Uani 1 1 d .
H122 H -0.1726 0.2991 0.1017 0.052 Uiso 1 1 calc R
C123 C 0.1744(10) 0.3697(9) 0.2509(9) 0.0432(15) Uani 1 1 d .
H12A H 0.1880 0.4062 0.2738 0.052 Uiso 1 1 calc R
H12B H 0.1525 0.3784 0.2052 0.052 Uiso 1 1 calc R
C124 C 0.2336(9) 0.3336(9) 0.2618(9) 0.0432(15) Uani 1 1 d .
H12C H 0.2569 0.3269 0.3071 0.065 Uiso 1 1 calc R
H12D H 0.2621 0.3535 0.2454 0.065 Uiso 1 1 calc R
H12E H 0.2203 0.2971 0.2399 0.065 Uiso 1 1 calc R
C130 C 0.3768(11) 0.1728(9) 0.2667(9) 0.0432(15) Uani 1 1 d .
H130 H 0.3328 0.1800 0.2403 0.052 Uiso 1 1 calc R
N1 N 0.0368(7) 0.2491(6) 0.4910(6) 0.030(4) Uani 1 1 d .
N2 N 0.0340(7) 0.3574(6) 0.4468(6) 0.022(3) Uani 1 1 d .
N3 N 0.0119(8) 0.1683(6) 0.3653(6) 0.032(4) Uani 1 1 d .
N5 N -0.0108(7) 0.1817(6) 0.1825(6) 0.031(4) Uani 1 1 d .
N6 N -0.0864(6) 0.2756(7) 0.1603(7) 0.031(4) Uani 1 1 d .
N7 N 0.5470(7) 0.2557(6) 0.0444(6) 0.031(4) Uani 1 1 d .
N8 N 0.5402(7) 0.1444(6) 0.0822(6) 0.030(4) Uani 1 1 d .
N9 N 0.5327(7) 0.3311(6) 0.1620(6) 0.029(4) Uani 1 1 d .
N10 N 0.4479(7) 0.2475(6) 0.1046(6) 0.029(4) Uani 1 1 d .
N11 N 0.4954(7) 0.3071(6) 0.3151(7) 0.025(4) Uani 1 1 d .
N12 N 0.4210(7) 0.2155(7) 0.2718(6) 0.032(4) Uani 1 1 d .
N4 N -0.0649(7) 0.2583(6) 0.3527(7) 0.030(4) Uiso 1 1 d .
O1 O 0.1428(5) 0.2175(5) 0.4581(5) 0.026(3) Uani 1 1 d .
O2 O 0.1372(6) 0.3401(5) 0.4006(5) 0.030(3) Uani 1 1 d .
O3 O 0.0886(5) 0.2311(4) 0.3121(5) 0.023(3) Uani 1 1 d .
O4 O 0.0050(6) 0.3217(5) 0.2934(5) 0.028(3) Uani 1 1 d .
O5 O 0.0948(6) 0.2399(5) 0.1682(5) 0.028(3) Uani 1 1 d .
O6 O 0.0053(6) 0.3551(5) 0.1481(5) 0.030(3) Uani 1 1 d .
O7 O 0.6583(5) 0.2770(5) 0.1607(5) 0.025(3) Uani 1 1 d .
O8 O 0.6442(6) 0.1522(5) 0.2077(5) 0.028(3) Uani 1 1 d .
O9 O 0.6012(5) 0.2572(4) 0.2665(5) 0.020(3) Uani 1 1 d .
O10 O 0.5127(6) 0.1738(5) 0.2117(5) 0.025(3) Uani 1 1 d .
O11 O 0.6000(6) 0.2477(5) 0.4095(5) 0.028(3) Uani 1 1 d .
O12 O 0.5058(6) 0.1379(5) 0.3623(5) 0.031(3) Uani 1 1 d .
O13 O 0.1288(5) 0.3412(5) 0.2722(5) 0.028(3) Uani 1 1 d D
O14 O 0.6323(6) 0.1437(5) 0.3312(5) 0.026(3) Uani 1 1 d D
Tb1 Tb 0.05856(4) 0.27128(4) 0.39222(4) 0.0220(3) Uani 1 1 d .
Tb2 Tb 0.03546(4) 0.28002(4) 0.21534(4) 0.0233(3) Uani 1 1 d .
Tb3 Tb 0.57188(4) 0.22651(4) 0.16100(4) 0.0216(3) Uani 1 1 d .
Tb4 Tb 0.54174(4) 0.20896(4) 0.31723(4) 0.0224(3) Uani 1 1 d .

loop_
_atom_site_aniso_label
_atom_site_aniso_U_11
_atom_site_aniso_U_22
_atom_site_aniso_U_33
_atom_site_aniso_U_23
_atom_site_aniso_U_13
_atom_site_aniso_U_12
O15 0.102 0.102 0.102 0.000 0.040 0.000
C1 0.045(3) 0.028(3) 0.023(3) -0.006(2) 0.020(2) -0.004(2)
C2 0.045(3) 0.028(3) 0.023(3) -0.006(2) 0.020(2) -0.004(2)
C3 0.045(3) 0.028(3) 0.023(3) -0.006(2) 0.020(2) -0.004(2)
C4 0.045(3) 0.028(3) 0.023(3) -0.006(2) 0.020(2) -0.004(2)
C5 0.045(3) 0.028(3) 0.023(3) -0.006(2) 0.020(2) -0.004(2)
C6 0.045(3) 0.028(3) 0.023(3) -0.006(2) 0.020(2) -0.004(2)
C7 0.045(3) 0.028(3) 0.023(3) -0.006(2) 0.020(2) -0.004(2)
C8 0.045(3) 0.028(3) 0.023(3) -0.006(2) 0.020(2) -0.004(2)
C9 0.045(3) 0.028(3) 0.023(3) -0.006(2) 0.020(2) -0.004(2)
C10 0.045(3) 0.028(3) 0.023(3) -0.006(2) 0.020(2) -0.004(2)
C11 0.045(3) 0.028(3) 0.023(3) -0.006(2) 0.020(2) -0.004(2)
C12 0.045(3) 0.028(3) 0.023(3) -0.006(2) 0.020(2) -0.004(2)
C13 0.045(3) 0.028(3) 0.023(3) -0.006(2) 0.020(2) -0.004(2)
C14 0.045(3) 0.028(3) 0.023(3) -0.006(2) 0.020(2) -0.004(2)
C15 0.045(3) 0.028(3) 0.023(3) -0.006(2) 0.020(2) -0.004(2)
C16 0.045(3) 0.028(3) 0.023(3) -0.006(2) 0.020(2) -0.004(2)
C17 0.045(3) 0.028(3) 0.023(3) -0.006(2) 0.020(2) -0.004(2)
C18 0.045(3) 0.028(3) 0.023(3) -0.006(2) 0.020(2) -0.004(2)
C19 0.042(3) 0.036(3) 0.025(3) -0.013(2) 0.020(2) -0.004(2)
C20 0.042(3) 0.036(3) 0.025(3) -0.013(2) 0.020(2) -0.004(2)
C21 0.042(3) 0.036(3) 0.025(3) -0.013(2) 0.020(2) -0.004(2)
C22 0.042(3) 0.036(3) 0.025(3) -0.013(2) 0.020(2) -0.004(2)
C23 0.042(3) 0.036(3) 0.025(3) -0.013(2) 0.020(2) -0.004(2)
C24 0.042(3) 0.036(3) 0.025(3) -0.013(2) 0.020(2) -0.004(2)
C25 0.042(3) 0.036(3) 0.025(3) -0.013(2) 0.020(2) -0.004(2)
C26 0.042(3) 0.036(3) 0.025(3) -0.013(2) 0.020(2) -0.004(2)
C27 0.042(3) 0.036(3) 0.025(3) -0.013(2) 0.020(2) -0.004(2)
C28 0.042(3) 0.036(3) 0.025(3) -0.013(2) 0.020(2) -0.004(2)
C29 0.042(3) 0.036(3) 0.025(3) -0.013(2) 0.020(2) -0.004(2)
C30 0.042(3) 0.036(3) 0.025(3) -0.013(2) 0.020(2) -0.004(2)
C31 0.042(3) 0.036(3) 0.025(3) -0.013(2) 0.020(2) -0.004(2)
C32 0.042(3) 0.036(3) 0.025(3) -0.013(2) 0.020(2) -0.004(2)
C33 0.042(3) 0.036(3) 0.025(3) -0.013(2) 0.020(2) -0.004(2)
C34 0.042(3) 0.036(3) 0.025(3) -0.013(2) 0.020(2) -0.004(2)
C35 0.051(3) 0.039(3) 0.014(3) -0.006(2) 0.014(2) 0.006(3)
C36 0.051(3) 0.039(3) 0.014(3) -0.006(2) 0.014(2) 0.006(3)
C37 0.051(3) 0.039(3) 0.014(3) -0.006(2) 0.014(2) 0.006(3)
C38 0.051(3) 0.039(3) 0.014(3) -0.006(2) 0.014(2) 0.006(3)
C39 0.051(3) 0.039(3) 0.014(3) -0.006(2) 0.014(2) 0.006(3)
C40 0.051(3) 0.039(3) 0.014(3) -0.006(2) 0.014(2) 0.006(3)
C41 0.051(3) 0.039(3) 0.014(3) -0.006(2) 0.014(2) 0.006(3)
C42 0.051(3) 0.039(3) 0.014(3) -0.006(2) 0.014(2) 0.006(3)
C43 0.051(3) 0.039(3) 0.014(3) -0.006(2) 0.014(2) 0.006(3)
C44 0.051(3) 0.039(3) 0.014(3) -0.006(2) 0.014(2) 0.006(3)
C45 0.051(3) 0.039(3) 0.014(3) -0.006(2) 0.014(2) 0.006(3)
C46 0.051(3) 0.039(3) 0.014(3) -0.006(2) 0.014(2) 0.006(3)
C47 0.051(3) 0.039(3) 0.014(3) -0.006(2) 0.014(2) 0.006(3)
C48 0.051(3) 0.039(3) 0.014(3) -0.006(2) 0.014(2) 0.006(3)
C49 0.051(3) 0.039(3) 0.014(3) -0.006(2) 0.014(2) 0.006(3)
C50 0.051(3) 0.039(3) 0.014(3) -0.006(2) 0.014(2) 0.006(3)
C51 0.038(3) 0.031(3) 0.020(3) -0.005(2) 0.021(2) -0.005(2)
C52 0.038(3) 0.031(3) 0.020(3) -0.005(2) 0.021(2) -0.005(2)
C53 0.038(3) 0.031(3) 0.020(3) -0.005(2) 0.021(2) -0.005(2)
C54 0.038(3) 0.031(3) 0.020(3) -0.005(2) 0.021(2) -0.005(2)
C55 0.038(3) 0.031(3) 0.020(3) -0.005(2) 0.021(2) -0.005(2)
C56 0.038(3) 0.031(3) 0.020(3) -0.005(2) 0.021(2) -0.005(2)
C57 0.038(3) 0.031(3) 0.020(3) -0.005(2) 0.021(2) -0.005(2)
C58 0.038(3) 0.031(3) 0.020(3) -0.005(2) 0.021(2) -0.005(2)
C59 0.038(3) 0.031(3) 0.020(3) -0.005(2) 0.021(2) -0.005(2)
C60 0.038(3) 0.031(3) 0.020(3) -0.005(2) 0.021(2) -0.005(2)
C61 0.038(3) 0.031(3) 0.020(3) -0.005(2) 0.021(2) -0.005(2)
C62 0.038(3) 0.031(3) 0.020(3) -0.005(2) 0.021(2) -0.005(2)
C63 0.038(3) 0.031(3) 0.020(3) -0.005(2) 0.021(2) -0.005(2)
C64 0.038(3) 0.031(3) 0.020(3) -0.005(2) 0.021(2) -0.005(2)
C65 0.038(3) 0.031(3) 0.020(3) -0.005(2) 0.021(2) -0.005(2)
C66 0.038(3) 0.031(3) 0.020(3) -0.005(2) 0.021(2) -0.005(2)
C67 0.046(3) 0.035(3) 0.022(3) 0.002(2) 0.025(2) 0.006(2)
C68 0.046(3) 0.035(3) 0.022(3) 0.002(2) 0.025(2) 0.006(2)
C70 0.046(3) 0.035(3) 0.022(3) 0.002(2) 0.025(2) 0.006(2)
C71 0.046(3) 0.035(3) 0.022(3) 0.002(2) 0.025(2) 0.006(2)
C72 0.046(3) 0.035(3) 0.022(3) 0.002(2) 0.025(2) 0.006(2)
C73 0.046(3) 0.035(3) 0.022(3) 0.002(2) 0.025(2) 0.006(2)
C74 0.046(3) 0.035(3) 0.022(3) 0.002(2) 0.025(2) 0.006(2)
C75 0.046(3) 0.035(3) 0.022(3) 0.002(2) 0.025(2) 0.006(2)
C76 0.046(3) 0.035(3) 0.022(3) 0.002(2) 0.025(2) 0.006(2)
C77 0.046(3) 0.035(3) 0.022(3) 0.002(2) 0.025(2) 0.006(2)
C78 0.046(3) 0.035(3) 0.022(3) 0.002(2) 0.025(2) 0.006(2)
C79 0.046(3) 0.035(3) 0.022(3) 0.002(2) 0.025(2) 0.006(2)
C80 0.046(3) 0.035(3) 0.022(3) 0.002(2) 0.025(2) 0.006(2)
C81 0.046(3) 0.035(3) 0.022(3) 0.002(2) 0.025(2) 0.006(2)
C82 0.046(3) 0.035(3) 0.022(3) 0.002(2) 0.025(2) 0.006(2)
C83 0.046(3) 0.035(3) 0.022(3) 0.002(2) 0.025(2) 0.006(2)
C84 0.052(4) 0.045(3) 0.016(3) 0.000(2) 0.020(2) -0.001(3)
C85 0.052(4) 0.045(3) 0.016(3) 0.000(2) 0.020(2) -0.001(3)
C86 0.052(4) 0.045(3) 0.016(3) 0.000(2) 0.020(2) -0.001(3)
C87 0.052(4) 0.045(3) 0.016(3) 0.000(2) 0.020(2) -0.001(3)
C88 0.052(4) 0.045(3) 0.016(3) 0.000(2) 0.020(2) -0.001(3)
C89 0.052(4) 0.045(3) 0.016(3) 0.000(2) 0.020(2) -0.001(3)
C90 0.052(4) 0.045(3) 0.016(3) 0.000(2) 0.020(2) -0.001(3)
C91 0.052(4) 0.045(3) 0.016(3) 0.000(2) 0.020(2) -0.001(3)
C92 0.052(4) 0.045(3) 0.016(3) 0.000(2) 0.020(2) -0.001(3)
C93 0.052(4) 0.045(3) 0.016(3) 0.000(2) 0.020(2) -0.001(3)
C94 0.052(4) 0.045(3) 0.016(3) 0.000(2) 0.020(2) -0.001(3)
C95 0.052(4) 0.045(3) 0.016(3) 0.000(2) 0.020(2) -0.001(3)
C96 0.052(4) 0.045(3) 0.016(3) 0.000(2) 0.020(2) -0.001(3)
C97 0.052(4) 0.045(3) 0.016(3) 0.000(2) 0.020(2) -0.001(3)
C98 0.052(4) 0.045(3) 0.016(3) 0.000(2) 0.020(2) -0.001(3)
C99 0.052(4) 0.045(3) 0.016(3) 0.000(2) 0.020(2) -0.001(3)
C100 0.056(4) 0.050(4) 0.031(3) 0.001(3) 0.019(3) 0.004(3)
C101 0.056(4) 0.050(4) 0.031(3) 0.001(3) 0.019(3) 0.004(3)
C102 0.056(4) 0.050(4) 0.031(3) 0.001(3) 0.019(3) 0.004(3)
C103 0.056(4) 0.050(4) 0.031(3) 0.001(3) 0.019(3) 0.004(3)
C104 0.056(4) 0.050(4) 0.031(3) 0.001(3) 0.019(3) 0.004(3)
C105 0.056(4) 0.050(4) 0.031(3) 0.001(3) 0.019(3) 0.004(3)
C106 0.056(4) 0.050(4) 0.031(3) 0.001(3) 0.019(3) 0.004(3)
C107 0.056(4) 0.050(4) 0.031(3) 0.001(3) 0.019(3) 0.004(3)
C108 0.056(4) 0.050(4) 0.031(3) 0.001(3) 0.019(3) 0.004(3)
C109 0.056(4) 0.050(4) 0.031(3) 0.001(3) 0.019(3) 0.004(3)
C110 0.056(4) 0.050(4) 0.031(3) 0.001(3) 0.019(3) 0.004(3)
C111 0.056(4) 0.050(4) 0.031(3) 0.001(3) 0.019(3) 0.004(3)
C112 0.056(4) 0.050(4) 0.031(3) 0.001(3) 0.019(3) 0.004(3)
C113 0.052(4) 0.054(4) 0.030(3) -0.014(3) 0.024(3) -0.018(3)
C114 0.052(4) 0.054(4) 0.030(3) -0.014(3) 0.024(3) -0.018(3)
C115 0.052(4) 0.054(4) 0.030(3) -0.014(3) 0.024(3) -0.018(3)
C116 0.052(4) 0.054(4) 0.030(3) -0.014(3) 0.024(3) -0.018(3)
C117 0.052(4) 0.054(4) 0.030(3) -0.014(3) 0.024(3) -0.018(3)
C118 0.052(4) 0.054(4) 0.030(3) -0.014(3) 0.024(3) -0.018(3)
C119 0.052(4) 0.054(4) 0.030(3) -0.014(3) 0.024(3) -0.018(3)
C120 0.052(4) 0.054(4) 0.030(3) -0.014(3) 0.024(3) -0.018(3)
C121 0.052(4) 0.054(4) 0.030(3) -0.014(3) 0.024(3) -0.018(3)
C122 0.052(4) 0.054(4) 0.030(3) -0.014(3) 0.024(3) -0.018(3)
C123 0.052(4) 0.054(4) 0.030(3) -0.014(3) 0.024(3) -0.018(3)
C124 0.052(4) 0.054(4) 0.030(3) -0.014(3) 0.024(3) -0.018(3)
C130 0.052(4) 0.054(4) 0.030(3) -0.014(3) 0.024(3) -0.018(3)
N1 0.049(11) 0.035(10) 0.011(8) 0.003(7) 0.019(8) -0.011(8)
N2 0.030(9) 0.021(9) 0.017(8) -0.002(7) 0.011(7) -0.003(7)
N3 0.068(12) 0.018(9) 0.016(8) 0.000(7) 0.024(8) -0.007(8)
N5 0.007(8) 0.062(11) 0.024(9) -0.006(8) 0.006(7) 0.005(8)
N6 0.007(8) 0.062(11) 0.024(9) -0.006(8) 0.006(7) 0.005(8)
N7 0.007(8) 0.062(11) 0.024(9) -0.006(8) 0.006(7) 0.005(8)
N8 0.040(10) 0.037(10) 0.015(8) 0.008(7) 0.015(7) -0.005(8)
N9 0.042(10) 0.037(10) 0.012(8) -0.006(7) 0.014(7) -0.010(8)
N10 0.029(9) 0.040(10) 0.021(8) -0.016(8) 0.013(7) -0.003(8)
N11 0.048(10) 0.011(8) 0.029(9) -0.006(7) 0.028(8) -0.009(7)
N12 0.016(8) 0.063(12) 0.017(8) -0.004(8) 0.009(7) 0.018(8)
O1 0.039(8) 0.034(7) 0.012(6) -0.004(6) 0.018(6) 0.005(6)
O2 0.034(8) 0.042(8) 0.018(7) -0.019(6) 0.016(6) -0.009(6)
O3 0.029(7) 0.007(6) 0.037(7) 0.007(5) 0.018(6) 0.004(5)
O4 0.032(8) 0.030(7) 0.020(7) 0.001(6) 0.010(6) -0.002(6)
O5 0.025(7) 0.042(8) 0.024(7) -0.012(6) 0.016(6) -0.027(6)
O6 0.040(8) 0.041(8) 0.011(6) 0.004(6) 0.012(6) 0.003(6)
O7 0.037(7) 0.025(7) 0.014(6) -0.003(5) 0.013(6) -0.001(6)
O8 0.051(8) 0.032(8) 0.009(6) 0.002(5) 0.019(6) 0.007(6)
O9 0.041(8) 0.015(6) 0.002(6) -0.001(5) 0.007(5) 0.004(6)
O10 0.039(8) 0.018(7) 0.025(7) -0.008(5) 0.021(6) -0.008(6)
O11 0.025(7) 0.042(8) 0.024(7) -0.012(6) 0.016(6) -0.027(6)
O12 0.041(8) 0.039(8) 0.025(7) 0.008(6) 0.025(6) 0.006(6)
O13 0.025(7) 0.042(8) 0.024(7) -0.012(6) 0.016(6) -0.027(6)
O14 0.044(8) 0.023(7) 0.016(7) 0.005(5) 0.016(6) 0.007(6)
Tb1 0.0313(6) 0.0301(6) 0.0094(5) -0.0013(4) 0.0132(4) -0.0017(4)
Tb2 0.0362(6) 0.0289(6) 0.0103(5) 0.0007(4) 0.0149(4) -0.0009(4)
Tb3 0.0366(6) 0.0239(5) 0.0100(5) -0.0025(4) 0.0152(4) -0.0047(4)
Tb4 0.0371(6) 0.0249(5) 0.0111(5) 0.0003(4) 0.0159(4) -0.0028(4)

loop_
_atom_type_symbol
_atom_type_description
_atom_type_scat_dispersion_real
_atom_type_scat_dispersion_imag
_atom_type_scat_source
C C 0.0031 0.0016 'International Tables Vol C Tables 4.2.6.8 and 6.1.1.4'
H H 0.0000 0.0000 'International Tables Vol C Tables 4.2.6.8 and 6.1.1.4'
N N 0.0061 0.0033 'International Tables Vol C Tables 4.2.6.8 and 6.1.1.4'
O O 0.0109 0.0061 'International Tables Vol C Tables 4.2.6.8 and 6.1.1.4'
Tb Tb -0.1720 4.1540 'International Tables Vol C Tables 4.2.6.8 and 6.1.1.4'

loop_
_geom_angle_atom_site_label_1
_geom_angle_atom_site_label_2
_geom_angle_atom_site_label_3
_geom_angle
O12 C1 C6 122.7(16)
O12 C1 C2 118.7(17)
C6 C1 C2 118.6(17)
C3 C2 C1 119.3(18)
C4 C3 C2 121.3(18)
C3 C4 C5 121.2(18)
C4 C5 C6 119.6(18)
C1 C6 C5 119.8(17)
C1 C6 C130 124.2(18)
C5 C6 C130 115.8(18)
C8 C7 N1 119.6(15)
C8 C7 C12 117.7(17)
N1 C7 C12 122.6(16)
C9 C8 C7 121.5(17)
C9 C8 N2 124.9(16)
C7 C8 N2 113.4(15)
C8 C9 C10 122.3(17)
C9 C10 C11 117.7(17)
C12 C11 C10 121.3(17)
C11 C12 C7 119.5(17)
O8 C13 C14 120.4(16)
O8 C13 C17 123.0(17)
C14 C13 C17 116.5(17)
C15 C14 C13 122.7(17)
C14 C15 C119 120.4(19)
C119 C16 C17 121.9(18)
C16 C17 C13 120.2(17)
C16 C17 C18 116.3(16)
C13 C17 C18 123.5(16)
N8 C18 C17 127.5(17)
C20 C19 C22 121.2(17)
C20 C19 N8 125.2(17)
C22 C19 N8 113.5(15)
C21 C20 C19 120.6(18)
C20 C21 C24 119.7(18)
N7 C22 C23 122.5(16)
N7 C22 C19 121.2(16)
C23 C22 C19 116.2(16)
C24 C23 C22 121.3(18)
C23 C24 C21 120.8(18)
O2 C25 C26 118.9(16)
O2 C25 C29 124.6(16)
C26 C25 C29 116.5(17)
C27 C26 C25 123.4(17)
C26 C27 C120 119.2(18)
C120 C28 C29 123.0(17)
C28 C29 C25 119.9(17)
C28 C29 C30 116.8(16)
C25 C29 C30 123.3(17)
N2 C30 C29 127.1(16)
N1 C31 C32 126.1(17)
C35 C32 C33 118.9(17)
C35 C32 C31 118.3(16)
C33 C32 C31 122.8(17)
O1 C33 C34 120.6(16)
O1 C33 C32 121.9(16)
C34 C33 C32 117.5(17)
C33 C34 C112 120.8(17)
C97 C35 C32 121.1(17)
O4 C36 C41 120.0(17)
O4 C36 C37 119.9(17)
C41 C36 C37 120.0(18)
C36 C37 C38 117.4(18)
C36 C37 C121 123.3(17)
C38 C37 C121 119.2(17)
C39 C38 C37 120.8(19)
C38 C39 C40 120.4(19)
C39 C40 C41 121.1(19)
C36 C41 C40 120.1(19)
O3 C42 C43 120.6(17)
O3 C42 C47 120.8(17)
C43 C42 C47 118.5(18)
C44 C43 C42 123.4(19)
C43 C44 C45 119.1(19)
C46 C45 C44 118.5(18)
C45 C46 C47 124.0(19)
C46 C47 C64 120.7(18)
C46 C47 C42 116.3(17)
C64 C47 C42 123.0(17)
O6 C48 C49 123.6(17)
O6 C48 C51 120.1(18)
C49 C48 C51 116.3(18)
C48 C49 C50 120.2(18)
C48 C49 C122 123.9(18)
C50 C49 C122 115.9(19)
C103 C50 C49 119(2)
C104 C51 C48 121.7(18)
C57 C52 C53 118.2(16)
C57 C52 C76 125.5(16)
C53 C52 C76 116.2(16)
C54 C53 C52 123.7(17)
C53 C54 C55 118.0(16)
C56 C55 C54 120.2(17)
C55 C56 C57 122.4(17)
O7 C57 C52 122.8(16)
O7 C57 C56 119.6(15)
C52 C57 C56 117.4(16)
O9 C58 C59 124.5(16)
O9 C58 C63 117.7(15)
C59 C58 C63 117.7(16)
C60 C59 C58 120.0(17)
C60 C59 C73 119.7(17)
C58 C59 C73 120.2(16)
C61 C60 C59 122.2(17)
C62 C61 C60 117.9(17)
C63 C62 C61 121.8(17)
C62 C63 C58 120.4(17)
N3 C64 C47 125.5(17)
C66 C65 C100 121.0(16)
C66 C65 N3 116.4(15)
C100 C65 N3 122.6(16)
N4 C66 C65 115.0(15)
N4 C66 C105 127.4(17)
C65 C66 C105 117.5(17)
C68 C67 C93 121.5(17)
C68 C67 N6 116.5(15)
C93 C67 N6 122.0(16)
C90 C68 C67 119.4(17)
C90 C68 N5 125.4(16)
C67 C68 N5 115.2(16)
C72 C70 C71 120.7(17)
C72 C70 N12 115.3(16)
C71 C70 N12 123.9(17)
C80 C71 C70 117.5(18)
C82 C72 C70 119.3(18)
C82 C72 N11 125.2(17)
C70 C72 N11 115.1(16)
N9 C73 C59 126.0(18)
C75 C74 C89 120.0(18)
C75 C74 N9 117.2(16)
C89 C74 N9 122.8(17)
C74 C75 C86 119.9(18)
C74 C75 N10 115.2(16)
C86 C75 N10 124.7(17)
N7 C76 C52 124.8(16)
N10 C77 C78 126.1(18)
C98 C78 C77 117.4(17)
C98 C78 C79 118.9(17)
C77 C78 C79 123.7(18)
O10 C79 C78 121.5(16)
O10 C79 C118 119.6(17)
C78 C79 C118 118.8(18)
C81 C80 C71 121.2(18)
C80 C81 C82 121.0(18)
C81 C82 C72 119.8(18)
N11 C83 C84 128.6(18)
C83 C84 C116 117.8(19)
C83 C84 C85 122.1(18)
C116 C84 C85 120.1(18)
O11 C85 C113 122.0(18)
O11 C85 C84 123.3(17)
C113 C85 C84 114.7(18)
C75 C86 C87 120.1(18)
C88 C87 C86 119.0(18)
C89 C88 C87 121.5(19)
C88 C89 C74 119.2(19)
C91 C90 C68 119.1(19)
C92 C91 C90 122.6(19)
C91 C92 C93 119.4(18)
C67 C93 C92 118.0(18)
N5 C94 C95 127.0(19)
C94 C95 C96 123.9(18)
C94 C95 C108 118.2(18)
C96 C95 C108 117.9(17)
O5 C96 C95 122.7(17)
O5 C96 C111 119.6(18)
C95 C96 C111 117.4(18)
C112 C97 C35 121.2(19)
C99 C98 C78 120.9(18)
C117 C99 C98 120.6(19)
C107 C100 C65 118.3(19)
O14 C101 C102 111.7(16)
C50 C103 C104 123(2)
C51 C104 C103 120(2)
C106 C105 C66 121.1(19)
C107 C106 C105 121(2)
C106 C107 C100 121(2)
C109 C108 C95 122(2)
C108 C109 C110 122(2)
C109 C110 C111 119(2)
C110 C111 C96 122(2)
C97 C112 C34 120.5(19)
C114 C113 C85 125(2)
C113 C114 C115 118(2)
C116 C115 C114 120(2)
C115 C116 C84 122(2)
C99 C117 C118 121(2)
C117 C118 C79 120(2)
C16 C119 C15 118.2(19)
C28 C120 C27 117.6(19)
N4 C121 C37 123.4(18)
N6 C122 C49 125.3(19)
O13 C123 C124 112.0(16)
N12 C130 C6 125.5(19)
C31 N1 C7 119.7(14)
C31 N1 Tb1 129.5(13)
C7 N1 Tb1 110.3(10)
C30 N2 C8 116.9(14)
C30 N2 Tb1 129.9(11)
C8 N2 Tb1 113.1(10)
C64 N3 C65 121.2(15)
C64 N3 Tb1 125.4(12)
C65 N3 Tb1 112.9(10)
C94 N5 C68 119.3(16)
C94 N5 Tb2 128.8(13)
C68 N5 Tb2 111.7(11)
C122 N6 C67 117.6(15)
C122 N6 Tb2 131.4(13)
C67 N6 Tb2 111.0(11)
C76 N7 C22 123.1(15)
C76 N7 Tb3 127.9(11)
C22 N7 Tb3 109.0(10)
C18 N8 C19 117.4(15)
C18 N8 Tb3 130.1(12)
C19 N8 Tb3 112.5(11)
C73 N9 C74 119.6(16)
C73 N9 Tb3 126.7(13)
C74 N9 Tb3 113.3(10)
C77 N10 C75 120.4(15)
C77 N10 Tb3 123.6(12)
C75 N10 Tb3 115.8(11)
C83 N11 C72 118.1(15)
C83 N11 Tb4 128.0(12)
C72 N11 Tb4 113.8(10)
C130 N12 C70 117.6(15)
C130 N12 Tb4 128.1(13)
C70 N12 Tb4 113.2(11)
C121 N4 C66 116.2(16)
C121 N4 Tb1 125.7(13)
C66 N4 Tb1 117.7(11)
C33 O1 Tb1 134.9(11)
C25 O2 Tb1 139.0(11)
C42 O3 Tb2 129.2(10)
C42 O3 Tb1 120.3(10)
Tb2 O3 Tb1 110.0(4)
C36 O4 Tb2 130.5(10)
C36 O4 Tb1 120.5(10)
Tb2 O4 Tb1 108.9(5)
C96 O5 Tb2 140.8(11)
C48 O6 Tb2 140.1(11)
C57 O7 Tb3 133.1(11)
C13 O8 Tb3 140.6(11)
C58 O9 Tb3 121.3(9)
C58 O9 Tb4 125.3(9)
Tb3 O9 Tb4 112.1(4)
C79 O10 Tb4 128.1(9)
C79 O10 Tb3 122.3(9)
Tb4 O10 Tb3 109.2(4)
C85 O11 Tb4 140.9(11)
C1 O12 Tb4 138.2(11)
C123 O13 Tb2 130.9(10)
C101 O14 Tb4 132.6(10)
O1 Tb1 O2 85.7(4)
O1 Tb1 O3 83.3(4)
O2 Tb1 O3 84.5(4)
O1 Tb1 O4 150.4(4)
O2 Tb1 O4 79.7(4)
O3 Tb1 O4 69.9(4)
O1 Tb1 N2 113.2(4)
O2 Tb1 N2 73.5(4)
O3 Tb1 N2 150.8(4)
O4 Tb1 N2 87.2(4)
O1 Tb1 N1 72.3(4)
O2 Tb1 N1 117.8(4)
O3 Tb1 N1 144.6(4)
O4 Tb1 N1 137.3(4)
N2 Tb1 N1 64.6(4)
O1 Tb1 N4 131.7(4)
O2 Tb1 N4 141.5(5)
O3 Tb1 N4 105.8(4)
O4 Tb1 N4 69.9(4)
N2 Tb1 N4 81.7(4)
N1 Tb1 N4 74.6(5)
O1 Tb1 N3 78.3(4)
O2 Tb1 N3 151.2(4)
O3 Tb1 N3 70.2(4)
O4 Tb1 N3 103.0(4)
N2 Tb1 N3 134.9(4)
N1 Tb1 N3 79.8(4)
N4 Tb1 N3 62.0(5)
O1 Tb1 Tb2 117.2(2)
O2 Tb1 Tb2 80.6(3)
O3 Tb1 Tb2 34.8(3)
O4 Tb1 Tb2 35.1(3)
N2 Tb1 Tb2 120.4(3)
N1 Tb1 Tb2 160.7(3)
N4 Tb1 Tb2 87.4(3)
N3 Tb1 Tb2 85.7(3)
O5 Tb2 O6 94.2(4)
O5 Tb2 O3 94.3(4)
O6 Tb2 O3 157.5(4)
O5 Tb2 O4 161.5(4)
O6 Tb2 O4 95.6(4)
O3 Tb2 O4 71.2(4)
O5 Tb2 O13 87.6(4)
O6 Tb2 O13 82.6(4)
O3 Tb2 O13 76.9(4)
O4 Tb2 O13 78.2(4)
O5 Tb2 N5 73.9(5)
O6 Tb2 N5 122.0(4)
O3 Tb2 N5 80.5(4)
O4 Tb2 N5 113.4(4)
O13 Tb2 N5 149.5(4)
O5 Tb2 N6 118.4(4)
O6 Tb2 N6 73.5(5)
O3 Tb2 N6 119.8(4)
O4 Tb2 N6 79.5(4)
O13 Tb2 N6 145.3(5)
N5 Tb2 N6 64.8(5)
O5 Tb2 Tb1 128.7(3)
O6 Tb2 Tb1 129.4(3)
O3 Tb2 Tb1 35.2(3)
O4 Tb2 Tb1 36.0(3)
O13 Tb2 Tb1 74.9(3)
N5 Tb2 Tb1 97.7(3)
N6 Tb2 Tb1 101.2(3)
O7 Tb3 O8 87.2(4)
O7 Tb3 O9 87.2(4)
O8 Tb3 O9 83.8(4)
O7 Tb3 O10 153.7(4)
O8 Tb3 O10 79.1(4)
O9 Tb3 O10 69.3(4)
O7 Tb3 N8 113.1(4)
O8 Tb3 N8 73.3(4)
O9 Tb3 N8 148.0(4)
O10 Tb3 N8 84.4(4)
O7 Tb3 N7 72.5(4)
O8 Tb3 N7 119.9(4)
O9 Tb3 N7 146.8(4)
O10 Tb3 N7 133.8(4)
N8 Tb3 N7 65.2(4)
O7 Tb3 N9 78.5(4)
O8 Tb3 N9 150.8(4)
O9 Tb3 N9 70.3(4)
O10 Tb3 N9 103.1(4)
N8 Tb3 N9 135.7(4)
N7 Tb3 N9 79.9(4)
O7 Tb3 N10 130.0(4)
O8 Tb3 N10 141.3(4)
O9 Tb3 N10 105.3(4)
O10 Tb3 N10 69.9(4)
N8 Tb3 N10 81.0(5)
N7 Tb3 N10 71.6(4)
N9 Tb3 N10 62.0(5)
O7 Tb3 Tb4 120.7(3)
O8 Tb3 Tb4 80.7(2)
O9 Tb3 Tb4 34.1(3)
O10 Tb3 Tb4 35.2(3)
N8 Tb3 Tb4 118.1(3)
N7 Tb3 Tb4 157.5(3)
N9 Tb3 Tb4 84.9(3)
N10 Tb3 Tb4 86.6(3)
O11 Tb4 O12 92.7(4)
O11 Tb4 O9 92.3(4)
O12 Tb4 O9 160.4(4)
O11 Tb4 O10 159.8(4)
O12 Tb4 O10 101.8(4)
O9 Tb4 O10 69.5(4)
O11 Tb4 O14 89.1(4)
O12 Tb4 O14 84.7(4)
O9 Tb4 O14 76.5(4)
O10 Tb4 O14 78.5(4)
O11 Tb4 N12 120.9(4)
O12 Tb4 N12 73.4(5)
O9 Tb4 N12 119.5(4)
O10 Tb4 N12 77.3(4)
O14 Tb4 N12 142.9(4)
O11 Tb4 N11 74.1(5)
O12 Tb4 N11 117.5(4)
O9 Tb4 N11 82.1(4)
O10 Tb4 N11 110.4(4)
O14 Tb4 N11 152.1(4)
N12 Tb4 N11 64.1(5)
O11 Tb4 Tb3 125.9(3)
O12 Tb4 Tb3 135.5(3)
O9 Tb4 Tb3 33.9(2)
O10 Tb4 Tb3 35.6(3)
O14 Tb4 Tb3 75.8(2)
N12 Tb4 Tb3 99.2(3)
N11 Tb4 Tb3 96.0(3)

loop_
_geom_bond_atom_site_label_1
_geom_bond_atom_site_label_2
_geom_bond_distance
C1 O12 1.33(2)
C1 C6 1.40(2)
C1 C2 1.41(2)
C2 C3 1.39(2)
C3 C4 1.35(2)
C4 C5 1.37(2)
C5 C6 1.41(2)
C6 C130 1.42(3)
C7 C8 1.40(2)
C7 N1 1.43(2)
C7 C12 1.43(2)
C8 C9 1.34(2)
C8 N2 1.43(2)
C9 C10 1.39(2)
C10 C11 1.40(2)
C11 C12 1.39(2)
C13 O8 1.32(2)
C13 C14 1.40(2)
C13 C17 1.41(2)
C14 C15 1.38(2)
C15 C119 1.40(2)
C16 C119 1.37(3)
C16 C17 1.41(2)
C17 C18 1.47(2)
C18 N8 1.29(2)
C19 C20 1.39(2)
C19 C22 1.43(2)
C19 N8 1.43(2)
C20 C21 1.37(2)
C21 C24 1.40(2)
C22 N7 1.39(2)
C22 C23 1.42(2)
C23 C24 1.38(2)
C25 O2 1.31(2)
C25 C26 1.40(2)
C25 C29 1.41(2)
C26 C27 1.38(2)
C27 C120 1.41(3)
C28 C120 1.38(2)
C28 C29 1.39(2)
C29 C30 1.46(2)
C30 N2 1.30(2)
C31 N1 1.22(2)
C31 C32 1.47(2)
C32 C35 1.42(2)
C32 C33 1.45(2)
C33 O1 1.31(2)
C33 C34 1.39(2)
C34 C112 1.42(3)
C35 C97 1.36(2)
C36 O4 1.36(2)
C36 C41 1.36(3)
C36 C37 1.41(3)
C37 C38 1.42(2)
C37 C121 1.49(3)
C38 C39 1.34(2)
C39 C40 1.35(2)
C40 C41 1.38(2)
C42 O3 1.32(2)
C42 C43 1.37(2)
C42 C47 1.44(3)
C43 C44 1.34(2)
C44 C45 1.43(3)
C45 C46 1.33(2)
C46 C47 1.40(2)
C47 C64 1.44(2)
C48 O6 1.30(2)
C48 C49 1.42(3)
C48 C51 1.43(2)
C49 C50 1.42(2)
C49 C122 1.43(3)
C50 C103 1.35(3)
C51 C104 1.36(2)
C52 C57 1.41(2)
C52 C53 1.42(2)
C52 C76 1.43(2)
C53 C54 1.34(2)
C54 C55 1.42(2)
C55 C56 1.36(2)
C56 C57 1.42(2)
C57 O7 1.315(19)
C58 O9 1.36(2)
C58 C59 1.40(2)
C58 C63 1.43(2)
C59 C60 1.39(2)
C59 C73 1.48(2)
C60 C61 1.39(2)
C61 C62 1.38(2)
C62 C63 1.37(2)
C64 N3 1.27(2)
C65 C66 1.40(2)
C65 C100 1.41(3)
C65 N3 1.45(2)
C66 N4 1.36(2)
C66 C105 1.42(3)
C67 C68 1.39(2)
C67 C93 1.39(2)
C67 N6 1.46(2)
C68 C90 1.38(2)
C68 N5 1.45(2)
C70 C72 1.39(2)
C70 C71 1.41(2)
C70 N12 1.43(2)
C71 C80 1.39(2)
C72 C82 1.38(2)
C72 N11 1.43(2)
C73 N9 1.24(2)
C74 C75 1.38(2)
C74 C89 1.41(2)
C74 N9 1.44(2)
C75 C86 1.39(2)
C75 N10 1.40(2)
C76 N7 1.26(2)
C77 N10 1.35(2)
C77 C78 1.41(2)
C78 C98 1.41(2)
C78 C79 1.41(2)
C79 O10 1.34(2)
C79 C118 1.42(3)
C80 C81 1.36(2)
C81 C82 1.38(2)
C83 N11 1.31(2)
C83 C84 1.39(2)
C84 C116 1.40(3)
C84 C85 1.44(3)
C85 O11 1.31(2)
C85 C113 1.41(3)
C86 C87 1.40(2)
C87 C88 1.38(2)
C88 C89 1.38(2)
C90 C91 1.38(2)
C91 C92 1.35(2)
C92 C93 1.42(2)
C94 N5 1.28(2)
C94 C95 1.42(3)
C95 C96 1.42(3)
C95 C108 1.45(3)
C96 O5 1.28(2)
C96 C111 1.43(3)
C97 C112 1.35(3)
C98 C99 1.37(2)
C99 C117 1.36(3)
C100 C107 1.40(3)
C101 O14 1.46(2)
C101 C102 1.51(3)
C103 C104 1.36(3)
C105 C106 1.38(3)
C106 C107 1.35(3)
C108 C109 1.34(3)
C109 C110 1.38(3)
C110 C111 1.40(3)
C113 C114 1.39(3)
C114 C115 1.39(3)
C115 C116 1.36(3)
C117 C118 1.40(3)
C121 N4 1.32(2)
C122 N6 1.30(2)
C123 O13 1.43(2)
C123 C124 1.48(3)
C130 N12 1.36(2)
N1 Tb1 2.508(13)
N2 Tb1 2.503(13)
N3 Tb1 2.560(14)
N5 Tb2 2.474(15)
N6 Tb2 2.478(13)
N7 Tb3 2.557(12)
N8 Tb3 2.498(14)
N9 Tb3 2.561(15)
N10 Tb3 2.566(14)
N11 Tb4 2.472(13)
N12 Tb4 2.451(13)
N4 Tb1 2.525(14)
O1 Tb1 2.240(11)
O2 Tb1 2.299(11)
O3 Tb2 2.322(11)
O3 Tb1 2.345(11)
O4 Tb2 2.324(11)
O4 Tb1 2.375(11)
O5 Tb2 2.188(11)
O6 Tb2 2.223(11)
O7 Tb3 2.233(11)
O8 Tb3 2.291(11)
O9 Tb3 2.318(9)
O9 Tb4 2.331(10)
O10 Tb4 2.353(10)
O10 Tb3 2.377(10)
O11 Tb4 2.162(11)
O12 Tb4 2.229(11)
O13 Tb2 2.405(11)
O14 Tb4 2.418(11)
Tb1 Tb2 3.8240(11)
Tb3 Tb4 3.8552(11)
